data_4327363
loop_
_publ_author_name
'Kwasi Mitchell'
'Fu Qiang Huang'
'El'ad N. Caspi'
'Adam D. McFarland'
'Christy L. Haynes'
'Rebecca C. Somers'
'James D. Jorgensen'
'Richard P. Van Duyne'
'James A. Ibers'

_publ_section_title
;
 Syntheses, Structure, and Selected Physical Properties of CsLnMnSe3 (Ln =
 Sm, Gd, Tb, Dy, Ho, Er, Tm, Yb, Y) and AYbZnQ3 (A = Rb, Cs; Q = S, Se,
 Te)
;
_journal_name_full 'Inorganic Chemistry'
_journal_page_first 1082
_journal_page_last 1089
_journal_paper_doi 10.1021/ic030232+
_journal_volume 43
_journal_year 2004
_chemical_formula_sum 'Cs Mn Se3 Sm'
_chemical_formula_weight 575.08
_chemical_name_systematic
;
  ?
;
_space_group_IT_number 63
_symmetry_cell_setting orthorhombic
_symmetry_space_group_name_Hall '-C 2c 2'
_symmetry_space_group_name_H-M 'C m c m'
_atom_sites_solution_hydrogens geom
_atom_sites_solution_primary direct
_atom_sites_solution_secondary difmap
_audit_creation_method SHELXL-97
_cell_angle_alpha 90.00
_cell_angle_beta 90.00
_cell_angle_gamma 90.00
_cell_formula_units_Z 4
_cell_length_a 4.2618(7)
_cell_length_b 15.715(3)
_cell_length_c 11.2232(19)
_cell_measurement_temperature 153(2)
_cell_volume 751.7(2)
_computing_cell_refinement 'SMART version 5.054 (Bruker, 2000)'
_computing_data_collection 'SMART version 5.054 (Bruker, 2000)'
_computing_data_reduction 'SAINT-Plus version 6.22 (Bruker, 2000)'
_computing_molecular_graphics 'SHELXTL-97 (Sheldrick, 1997)'
_computing_publication_material 'SHELXTL-97 (Sheldrick, 1997)'
_computing_structure_refinement 'SHELXL-97 (Sheldrick, 1997)'
_computing_structure_solution 'SHELXS-97 (Sheldrick, 1990)'
_diffrn_ambient_temperature 153(2)
_diffrn_measured_fraction_theta_full 0.967
_diffrn_measured_fraction_theta_max 0.967
_diffrn_measurement_device_type 'Bruker Smart 1000 CCD'
_diffrn_measurement_method \w
_diffrn_radiation_monochromator graphite
_diffrn_radiation_source 'fine-focus sealed tube'
_diffrn_radiation_type MoK\a
_diffrn_radiation_wavelength 0.71073
_diffrn_reflns_av_R_equivalents 0.0311
_diffrn_reflns_av_sigmaI/netI 0.0167
_diffrn_reflns_limit_h_max 5
_diffrn_reflns_limit_h_min -5
_diffrn_reflns_limit_k_max 20
_diffrn_reflns_limit_k_min -20
_diffrn_reflns_limit_l_max 14
_diffrn_reflns_limit_l_min -15
_diffrn_reflns_number 4560
_diffrn_reflns_theta_full 28.89
_diffrn_reflns_theta_max 28.89
_diffrn_reflns_theta_min 2.59
_diffrn_standards_decay_% <2
_diffrn_standards_interval_count none
_diffrn_standards_interval_time none
_diffrn_standards_number none
_exptl_absorpt_coefficient_mu 28.592
_exptl_absorpt_correction_T_max 0.56470
_exptl_absorpt_correction_T_min 0.11217
_exptl_absorpt_correction_type numerical
_exptl_absorpt_process_details 'faces indexed'
_exptl_crystal_colour brown
_exptl_crystal_density_diffrn 5.082
_exptl_crystal_description needle
_exptl_crystal_F_000 976
_exptl_crystal_size_max 0.184
_exptl_crystal_size_mid 0.066
_exptl_crystal_size_min 0.020
_refine_diff_density_max 1.860
_refine_diff_density_min -1.326
_refine_diff_density_rms 0.372
_refine_ls_extinction_coef 0.00185(14)
_refine_ls_extinction_expression Fc^*^=kFc[1+0.001xFc^2^\l^3^/sin(2\q)]^-1/4^
_refine_ls_extinction_method SHELXL
_refine_ls_goodness_of_fit_ref 0.981
_refine_ls_hydrogen_treatment mixed
_refine_ls_matrix_type full
_refine_ls_number_parameters 24
_refine_ls_number_reflns 565
_refine_ls_number_restraints 0
_refine_ls_restrained_S_all 0.981
_refine_ls_R_factor_all 0.0184
_refine_ls_R_factor_gt 0.0177
_refine_ls_shift/su_max 0.000
_refine_ls_shift/su_mean 0.000
_refine_ls_structure_factor_coef Fsqd
_refine_ls_weighting_details
; calc
  [1.00000+0.00000exp(0.00(sin\q/\l)^2^)]/
    [\s^2^(Fo^2^)+0.0000+0.0000*P+(0.0400P)^2^+0.0000sin\q/\l]
  where P = 1.00000Fo^2^ + 0.00000Fc^2^
;
_refine_ls_weighting_scheme calc
_refine_ls_wR_factor_gt 0.0481
_refine_ls_wR_factor_ref 0.0486
_reflns_number_gt 544
_reflns_number_total 565
_reflns_threshold_expression >2sigma(I)
_cod_data_source_file ic0302322B_1.cif
_cod_data_source_block CsSmMnSe3
_cod_database_code 4327363

loop_
_symmetry_equiv_pos_as_xyz
'x, y, z'
'-x, -y, z+1/2'
'-x, y, -z+1/2'
'x, -y, -z'
'x+1/2, y+1/2, z'
'-x+1/2, -y+1/2, z+1/2'
'-x+1/2, y+1/2, -z+1/2'
'x+1/2, -y+1/2, -z'
'-x, -y, -z'
'x, y, -z-1/2'
'x, -y, z-1/2'
'-x, y, z'
'-x+1/2, -y+1/2, -z'
'x+1/2, y+1/2, -z-1/2'
'x+1/2, -y+1/2, z-1/2'
'-x+1/2, y+1/2, z'

loop_
_atom_site_label
_atom_site_type_symbol
_atom_site_fract_x
_atom_site_fract_y
_atom_site_fract_z
_atom_site_U_iso_or_equiv
_atom_site_adp_type
_atom_site_occupancy
_atom_site_symmetry_multiplicity
_atom_site_calc_flag
_atom_site_refinement_flags
Cs Cs 0.0000 0.73992(2) 0.2500 0.01626(14) Uani 1 4 d S
Sm Sm 0.0000 0.0000 0.0000 0.00862(13) Uani 1 4 d S
Mn Mn 0.0000 0.46059(5) 0.2500 0.00978(19) Uani 1 4 d S
Se1 Se 0.0000 0.37968(2) 0.05735(3) 0.00959(14) Uani 1 2 d S
Se2 Se 0.0000 0.05425(3) 0.2500 0.00905(15) Uani 1 4 d S

loop_
_atom_site_aniso_label
_atom_site_aniso_U_11
_atom_site_aniso_U_22
_atom_site_aniso_U_33
_atom_site_aniso_U_23
_atom_site_aniso_U_13
_atom_site_aniso_U_12
Cs 0.0131(2) 0.0117(2) 0.0240(2) 0.000 0.000 0.000
Sm 0.00735(18) 0.01156(19) 0.00695(18) 0.00021(9) 0.000 0.000
Mn 0.0090(4) 0.0123(4) 0.0081(4) 0.000 0.000 0.000
Se1 0.0093(2) 0.0100(2) 0.0094(2) -0.00062(13) 0.000 0.000
Se2 0.0087(3) 0.0112(3) 0.0072(3) 0.000 0.000 0.000

loop_
_atom_type_symbol
_atom_type_description
_atom_type_scat_dispersion_real
_atom_type_scat_dispersion_imag
_atom_type_scat_source
Mn Mn 0.3368 0.7283 'International Tables Vol C Tables 4.2.6.8 and 6.1.1.4'
Se Se -0.0929 2.2259 'International Tables Vol C Tables 4.2.6.8 and 6.1.1.4'
Cs Cs -0.3680 2.1192 'International Tables Vol C Tables 4.2.6.8 and 6.1.1.4'
Sm Sm -0.1638 3.4418 'International Tables Vol C Tables 4.2.6.8 and 6.1.1.4'

loop_
_geom_angle_atom_site_label_1
_geom_angle_atom_site_label_2
_geom_angle_atom_site_label_3
_geom_angle
_geom_angle_site_symmetry_1
_geom_angle_site_symmetry_3
Se2 Cs Se2 72.280(17) 5_455 5
Se2 Cs Se1 143.976(9) 5_455 14_556
Se2 Cs Se1 97.931(12) 5 14_556
Se2 Cs Se1 143.976(9) 5_455 5
Se2 Cs Se1 97.931(12) 5 5
Se1 Cs Se1 70.487(16) 14_556 5
Se2 Cs Se1 97.931(12) 5_455 5_455
Se2 Cs Se1 143.976(9) 5 5_455
Se1 Cs Se1 108.229(18) 14_556 5_455
Se1 Cs Se1 69.319(13) 5 5_455
Se2 Cs Se1 97.931(12) 5_455 14_456
Se2 Cs Se1 143.976(9) 5 14_456
Se1 Cs Se1 69.319(13) 14_556 14_456
Se1 Cs Se1 108.229(18) 5 14_456
Se1 Cs Se1 70.487(16) 5_455 14_456
Se2 Cs Se1 67.269(8) 5_455 9_565
Se2 Cs Se1 67.269(8) 5 9_565
Se1 Cs Se1 141.923(7) 14_556 9_565
Se1 Cs Se1 76.924(13) 5 9_565
Se1 Cs Se1 76.924(13) 5_455 9_565
Se1 Cs Se1 141.923(7) 14_456 9_565
Se2 Cs Se1 67.269(8) 5_455 2_565
Se2 Cs Se1 67.269(8) 5 2_565
Se1 Cs Se1 76.924(13) 14_556 2_565
Se1 Cs Se1 141.923(7) 5 2_565
Se1 Cs Se1 141.923(7) 5_455 2_565
Se1 Cs Se1 76.924(13) 14_456 2_565
Se1 Cs Se1 122.828(17) 9_565 2_565
Se2 Cs Mn 175.429(10) 5_455 5
Se2 Cs Mn 112.291(15) 5 5
Se1 Cs Mn 37.141(8) 14_556 5
Se1 Cs Mn 37.141(8) 5 5
Se1 Cs Mn 78.364(14) 5_455 5
Se1 Cs Mn 78.364(14) 14_456 5
Se1 Cs Mn 114.059(8) 9_565 5
Se1 Cs Mn 114.059(8) 2_565 5
Se2 Cs Mn 112.291(15) 5_455 5_455
Se2 Cs Mn 175.429(10) 5 5_455
Se1 Cs Mn 78.364(14) 14_556 5_455
Se1 Cs Mn 78.364(14) 5 5_455
Se1 Cs Mn 37.141(8) 5_455 5_455
Se1 Cs Mn 37.141(8) 14_456 5_455
Se1 Cs Mn 114.059(8) 9_565 5_455
Se1 Cs Mn 114.059(8) 2_565 5_455
Mn Cs Mn 63.138(19) 5 5_455
Se2 Cs Cs 53.860(9) 5_455 1_455
Se2 Cs Cs 126.140(9) 5 1_455
Se1 Cs Cs 124.660(7) 14_556 1_455
Se1 Cs Cs 124.660(7) 5 1_455
Se1 Cs Cs 55.340(7) 5_455 1_455
Se1 Cs Cs 55.340(7) 14_456 1_455
Se1 Cs Cs 90.0 9_565 1_455
Se1 Cs Cs 90.0 2_565 1_455
Mn Cs Cs 121.569(9) 5 1_455
Mn Cs Cs 58.431(9) 5_455 1_455
Se2 Cs Cs 126.140(9) 5_455 1_655
Se2 Cs Cs 53.860(9) 5 1_655
Se1 Cs Cs 55.340(7) 14_556 1_655
Se1 Cs Cs 55.340(7) 5 1_655
Se1 Cs Cs 124.660(7) 5_455 1_655
Se1 Cs Cs 124.660(7) 14_456 1_655
Se1 Cs Cs 90.0 9_565 1_655
Se1 Cs Cs 90.0 2_565 1_655
Mn Cs Cs 58.431(9) 5 1_655
Mn Cs Cs 121.569(9) 5_455 1_655
Cs Cs Cs 180.000(18) 1_455 1_655
Se1 Sm Se1 180.000(17) 13 5_445
Se1 Sm Se1 93.706(16) 13 13_455
Se1 Sm Se1 86.294(16) 5_445 13_455
Se1 Sm Se1 86.294(16) 13 5_545
Se1 Sm Se1 93.706(16) 5_445 5_545
Se1 Sm Se1 180.000(17) 13_455 5_545
Se1 Sm Se2 88.703(11) 13 9
Se1 Sm Se2 91.297(11) 5_445 9
Se1 Sm Se2 88.703(11) 13_455 9
Se1 Sm Se2 91.297(11) 5_545 9
Se1 Sm Se2 91.297(11) 13 .
Se1 Sm Se2 88.703(11) 5_445 .
Se1 Sm Se2 91.297(11) 13_455 .
Se1 Sm Se2 88.703(11) 5_545 .
Se2 Sm Se2 180.0 9 .
Se1 Sm Mn 81.391(14) 13 5_545
Se1 Sm Mn 98.609(14) 5_445 5_545
Se1 Sm Mn 136.015(12) 13_455 5_545
Se1 Sm Mn 43.985(12) 5_545 5_545
Se2 Sm Mn 134.438(12) 9 5_545
Se2 Sm Mn 45.562(12) . 5_545
Se1 Sm Mn 98.609(14) 13 13_455
Se1 Sm Mn 81.391(14) 5_445 13_455
Se1 Sm Mn 43.985(12) 13_455 13_455
Se1 Sm Mn 136.015(12) 5_545 13_455
Se2 Sm Mn 45.562(12) 9 13_455
Se2 Sm Mn 134.438(12) . 13_455
Mn Sm Mn 180.00(3) 5_545 13_455
Se1 Sm Mn 43.985(12) 13 13
Se1 Sm Mn 136.015(12) 5_445 13
Se1 Sm Mn 98.609(14) 13_455 13
Se1 Sm Mn 81.391(14) 5_545 13
Se2 Sm Mn 45.562(12) 9 13
Se2 Sm Mn 134.438(12) . 13
Mn Sm Mn 106.878(13) 5_545 13
Mn Sm Mn 73.122(13) 13_455 13
Se1 Sm Mn 136.015(12) 13 5_445
Se1 Sm Mn 43.985(12) 5_445 5_445
Se1 Sm Mn 81.391(14) 13_455 5_445
Se1 Sm Mn 98.609(14) 5_545 5_445
Se2 Sm Mn 134.438(12) 9 5_445
Se2 Sm Mn 45.562(12) . 5_445
Mn Sm Mn 73.122(13) 5_545 5_445
Mn Sm Mn 106.878(13) 13_455 5_445
Mn Sm Mn 180.00(3) 13 5_445
Se1 Mn Se1 119.08(4) . 10_556
Se1 Mn Se2 106.744(8) . 5
Se1 Mn Se2 106.744(8) 10_556 5
Se1 Mn Se2 106.744(8) . 5_455
Se1 Mn Se2 106.744(8) 10_556 5_455
Se2 Mn Se2 110.74(4) 5 5_455
Se1 Mn Sm 139.805(16) . 6
Se1 Mn Sm 53.961(10) 10_556 6
Se2 Mn Sm 53.948(8) 5 6
Se2 Mn Sm 113.06(2) 5_455 6
Se1 Mn Sm 53.961(10) . 5_455
Se1 Mn Sm 139.805(16) 10_556 5_455
Se2 Mn Sm 113.06(2) 5 5_455
Se2 Mn Sm 53.948(8) 5_455 5_455
Sm Mn Sm 160.06(3) 6 5_455
Se1 Mn Sm 139.805(16) . 6_455
Se1 Mn Sm 53.961(10) 10_556 6_455
Se2 Mn Sm 113.06(2) 5 6_455
Se2 Mn Sm 53.948(8) 5_455 6_455
Sm Mn Sm 73.122(13) 6 6_455
Sm Mn Sm 103.320(14) 5_455 6_455
Se1 Mn Sm 53.961(10) . 5
Se1 Mn Sm 139.805(16) 10_556 5
Se2 Mn Sm 53.948(8) 5 5
Se2 Mn Sm 113.06(2) 5_455 5
Sm Mn Sm 103.320(14) 6 5
Sm Mn Sm 73.122(13) 5_455 5
Sm Mn Sm 160.06(3) 6_455 5
Se1 Mn Cs 64.411(17) . 5_445
Se1 Mn Cs 64.411(17) 10_556 5_445
Se2 Mn Cs 156.20(2) 5 5_445
Se2 Mn Cs 93.063(18) 5_455 5_445
Sm Mn Cs 117.345(16) 6 5_445
Sm Mn Cs 80.540(11) 5_455 5_445
Sm Mn Cs 80.540(11) 6_455 5_445
Sm Mn Cs 117.345(16) 5 5_445
Se1 Mn Cs 64.411(17) . 5_545
Se1 Mn Cs 64.411(17) 10_556 5_545
Se2 Mn Cs 93.063(18) 5 5_545
Se2 Mn Cs 156.20(2) 5_455 5_545
Sm Mn Cs 80.540(11) 6 5_545
Sm Mn Cs 117.345(16) 5_455 5_545
Sm Mn Cs 117.345(16) 6_455 5_545
Sm Mn Cs 80.540(11) 5 5_545
Cs Mn Cs 63.138(18) 5_445 5_545
Se1 Mn Cs 120.459(19) . .
Se1 Mn Cs 120.459(19) 10_556 .
Se2 Mn Cs 55.368(19) 5 .
Se2 Mn Cs 55.368(19) 5_455 .
Sm Mn Cs 80.031(14) 6 .
Sm Mn Cs 80.031(14) 5_455 .
Sm Mn Cs 80.031(14) 6_455 .
Sm Mn Cs 80.031(14) 5 .
Cs Mn Cs 148.431(9) 5_445 .
Cs Mn Cs 148.431(9) 5_545 .
Mn Se1 Sm 82.054(15) . 5
Mn Se1 Sm 82.054(15) . 5_455
Sm Se1 Sm 93.706(16) 5 5_455
Mn Se1 Cs 78.447(19) . 5_445
Sm Se1 Cs 157.156(12) 5 5_445
Sm Se1 Cs 95.263(12) 5_455 5_445
Mn Se1 Cs 78.447(19) . 5_545
Sm Se1 Cs 95.263(12) 5 5_545
Sm Se1 Cs 157.156(12) 5_455 5_545
Cs Se1 Cs 69.319(13) 5_445 5_545
Mn Se1 Cs 178.13(2) . 9_565
Sm Se1 Cs 96.677(11) 5 9_565
Sm Se1 Cs 96.677(11) 5_455 9_565
Cs Se1 Cs 103.076(13) 5_445 9_565
Cs Se1 Cs 103.076(13) 5_545 9_565
Mn Se2 Mn 110.74(4) 5_445 5_545
Mn Se2 Sm 80.490(9) 5_445 .
Mn Se2 Sm 80.490(9) 5_545 .
Mn Se2 Sm 80.490(9) 5_445 2
Mn Se2 Sm 80.490(9) 5_545 2
Sm Se2 Sm 146.20(2) . 2
Mn Se2 Cs 160.77(2) 5_445 5_545
Mn Se2 Cs 88.49(2) 5_545 5_545
Sm Se2 Cs 103.579(8) . 5_545
Sm Se2 Cs 103.579(8) 2 5_545
Mn Se2 Cs 88.49(2) 5_445 5_445
Mn Se2 Cs 160.77(2) 5_545 5_445
Sm Se2 Cs 103.579(8) . 5_445
Sm Se2 Cs 103.579(8) 2 5_445
Cs Se2 Cs 72.280(17) 5_545 5_445

loop_
_geom_bond_atom_site_label_1
_geom_bond_atom_site_label_2
_geom_bond_distance
_geom_bond_site_symmetry_2
Cs Se2 3.6132(7) 5_455
Cs Se2 3.6132(7) 5
Cs Se1 3.7470(5) 14_556
Cs Se1 3.7470(5) 5
Cs Se1 3.7470(5) 5_455
Cs Se1 3.7470(5) 14_456
Cs Se1 3.9283(7) 9_565
Cs Se1 3.9283(7) 2_565
Cs Mn 4.0703(10) 5
Cs Mn 4.0703(10) 5_455
Cs Cs 4.2618(7) 1_455
Cs Cs 4.2618(7) 1_655
Sm Se1 2.9206(4) 13
Sm Se1 2.9206(4) 5_445
Sm Se1 2.9206(4) 13_455
Sm Se1 2.9206(4) 5_545
Sm Se2 2.9325(5) 9
Sm Se2 2.9325(5) .
Sm Mn 3.5773(5) 5_545
Sm Mn 3.5773(5) 13_455
Sm Mn 3.5773(5) 13
Sm Mn 3.5773(5) 5_445
Mn Se1 2.5084(6) .
Mn Se1 2.5084(6) 10_556
Mn Se2 2.5898(7) 5
Mn Se2 2.5898(7) 5_455
Mn Sm 3.5773(5) 6
Mn Sm 3.5773(5) 5_455
Mn Sm 3.5773(5) 6_455
Mn Sm 3.5773(5) 5
Mn Cs 4.0703(10) 5_445
Mn Cs 4.0703(10) 5_545
Se1 Sm 2.9206(4) 5
Se1 Sm 2.9206(4) 5_455
Se1 Cs 3.7470(5) 5_445
Se1 Cs 3.7470(5) 5_545
Se1 Cs 3.9283(7) 9_565
Se2 Mn 2.5898(7) 5_445
Se2 Mn 2.5898(7) 5_545
Se2 Sm 2.9325(5) 2
Se2 Cs 3.6132(7) 5_545
Se2 Cs 3.6132(7) 5_445
